data_7027837
loop_
_publ_author_name
'Clegg, William'
'Johann, Thorsten R. F.'
'Marder, Todd B.'
'Norman, Nicholas C.'
'Orpen, A. Guy'
'Peakman, Torren M.'
'Quayle, Michael J.'
'Rice, Craig R.'
'Scott, Andrew J.'

_publ_section_title
;
 Platinum-catalysed 1,4-diboration of 1,3-dienes
;
_journal_issue 9
_journal_name_full 'Journal of the Chemical Society, Dalton Transactions'
_journal_page_first 1431
_journal_paper_doi 10.1039/a800108a
_journal_year 1998
_chemical_formula_structural '(B O2 C2 H2 Ph2) 2'
_chemical_formula_sum 'C28 H24 B2 O4'
_chemical_formula_weight 446.09
_chemical_name_systematic
; 
 bis(1,2-diphenylethane-1,2-diol)diboron 
;
_space_group_IT_number 92
_symmetry_cell_setting tetragonal
_symmetry_space_group_name_Hall 'P 4abw 2nw'
_symmetry_space_group_name_H-M 'P 41 21 2'
_atom_sites_solution_hydrogens geom
_atom_sites_solution_primary direct
_atom_sites_solution_secondary difmap
_audit_creation_method SHELXL
_cell_angle_alpha 90.00
_cell_angle_beta 90.00
_cell_angle_gamma 90.00
_cell_formula_units_Z 4
_cell_length_a 12.731(2)
_cell_length_b 12.731(2)
_cell_length_c 14.653(4)
_cell_measurement_reflns_used 174
_cell_measurement_temperature 298(2)
_cell_measurement_theta_max 25
_cell_measurement_theta_min 9
_cell_volume 2374.9(8)
_computing_cell_refinement 'XSCANS (Siemens, 1995c)'
_computing_data_collection 'XSCANS (Siemens, 1995c)'
_computing_data_reduction 'XSCANS (Siemens, 1995c)'
_computing_molecular_graphics 'SHELXTL (Siemens, 1995a)'
_computing_publication_material 'SHELXTL (Siemens, 1995a)'
_computing_structure_refinement 'SHELXTL (Siemens, 1995a)'
_computing_structure_solution 'SHELXTL (Siemens, 1995a)'
_diffrn_ambient_temperature 298(2)
_diffrn_measurement_device 'Siemens P4'
_diffrn_measurement_method \w--2\q
_diffrn_radiation_monochromator graphite
_diffrn_radiation_source 'fine-focus sealed tube'
_diffrn_radiation_type MoK\a
_diffrn_radiation_wavelength 0.71073
_diffrn_reflns_av_R_equivalents 0.1253
_diffrn_reflns_av_sigmaI/netI 0.1033
_diffrn_reflns_limit_h_max 15
_diffrn_reflns_limit_h_min -1
_diffrn_reflns_limit_k_max 15
_diffrn_reflns_limit_k_min -1
_diffrn_reflns_limit_l_max 17
_diffrn_reflns_limit_l_min -1
_diffrn_reflns_number 3020
_diffrn_reflns_theta_max 24.99
_diffrn_reflns_theta_min 2.12
_diffrn_standards_decay_% none
_diffrn_standards_interval_count 97
_diffrn_standards_number 3
_exptl_absorpt_coefficient_mu 0.081
_exptl_absorpt_correction_type none
_exptl_crystal_colour colourless
_exptl_crystal_density_diffrn 1.248
_exptl_crystal_density_meas ?
_exptl_crystal_description needle
_exptl_crystal_F_000 936
_exptl_crystal_size_max 0.5
_exptl_crystal_size_mid 0.2
_exptl_crystal_size_min 0.1
_refine_diff_density_max 0.107
_refine_diff_density_min -0.114
_refine_diff_density_rms 0.026
_refine_ls_abs_structure_details 'Flack H D (1983), Acta Cryst. A39, 876-881'
_refine_ls_abs_structure_Flack 0.39(163)
_refine_ls_extinction_method none
_refine_ls_goodness_of_fit_all 1.092
_refine_ls_goodness_of_fit_obs 1.090
_refine_ls_hydrogen_treatment 'see text'
_refine_ls_matrix_type full
_refine_ls_number_parameters 156
_refine_ls_number_reflns 2082
_refine_ls_number_restraints 0
_refine_ls_restrained_S_all 1.095
_refine_ls_restrained_S_obs 1.090
_refine_ls_R_factor_all 0.0506
_refine_ls_R_factor_obs 0.0384
_refine_ls_shift/esd_max -0.049
_refine_ls_shift/esd_mean 0.006
_refine_ls_structure_factor_coef Fsqd
_refine_ls_weighting_details 'w=1/[\s^2^(Fo^2^)+(0.0371P)^2^+0.2845P] where P=(Max(Fo^2^,0)+2Fc^2^)/3'
_refine_ls_weighting_scheme calc
_refine_ls_wR_factor_all 0.0974
_refine_ls_wR_factor_obs 0.0888
_reflns_number_observed 1769
_reflns_number_total 2083
_reflns_observed_criterion >2sigma(I)
_cod_data_source_file a800108sup1.cif
_cod_data_source_block 3
_cod_depositor_comments
;
The following automatic conversions were performed:

'_exptl_crystal_density_meas' value 'not measured' was changed to '?'
- the value is perceived as not measured.

Automatic conversion script
Id: cif_fix_values 3008 2015-01-20 13:52:24Z robertas 

The following automatic conversions were performed:

'_refine_ls_weighting_scheme' value 'calc
w=1/[\s^2^(Fo^2^)+(0.0371P)^2^+0.2845P] where
P=(Max(Fo^2^,0)+2Fc^2^)/3' was changed to 'calc'. New tag
'_refine_ls_weighting_details' was created. The value of the new tag
was set to 'w=1/[\s^2^(Fo^2^)+(0.0371P)^2^+0.2845P] where
P=(Max(Fo^2^,0)+2Fc^2^)/3'.

Automatic conversion script
Id: cif_fix_values 3143 2015-03-26 13:38:13Z robertas 
;
_cod_original_cell_volume 2374.8(7)
_cod_original_sg_symbol_H-M 'P 4~1~ 2~1~ 2'
_cod_database_code 7027837

loop_
_symmetry_equiv_pos_as_xyz
'x, y, z'
'-x, -y, z+1/2'
'-y+1/2, x+1/2, z+1/4'
'y+1/2, -x+1/2, z+3/4'
'-x+1/2, y+1/2, -z+1/4'
'x+1/2, -y+1/2, -z+3/4'
'y, x, -z'
'-y, -x, -z+1/2'

loop_
_atom_site_aniso_label
_atom_site_aniso_U_11
_atom_site_aniso_U_22
_atom_site_aniso_U_33
_atom_site_aniso_U_23
_atom_site_aniso_U_13
_atom_site_aniso_U_12
B1 0.0568(12) 0.0568(12) 0.051(2) -0.0015(11) 0.0015(11) -0.0041(15)
B2 0.0585(11) 0.0585(11) 0.055(2) -0.0064(11) 0.0064(11) -0.006(2)
O1 0.0489(8) 0.0578(9) 0.0786(9) -0.0076(7) -0.0074(7) -0.0040(6)
O2 0.0546(8) 0.0575(8) 0.0676(8) -0.0086(7) 0.0158(6) -0.0080(7)
C11 0.0524(11) 0.0490(11) 0.0534(10) 0.0003(9) 0.0020(9) -0.0064(8)
C12 0.0479(10) 0.0448(10) 0.0521(10) 0.0024(8) 0.0046(8) 0.0002(8)
C13 0.0698(14) 0.0538(12) 0.0642(12) -0.0013(10) 0.0173(10) -0.0088(10)
C14 0.087(2) 0.0614(13) 0.0592(12) 0.0003(11) 0.0226(12) 0.0051(12)
C15 0.088(2) 0.0509(12) 0.0557(11) -0.0055(9) -0.0019(11) 0.0123(11)
C16 0.087(2) 0.0514(12) 0.0718(13) -0.0035(10) 0.0013(13) -0.0147(11)
C17 0.0773(14) 0.0572(12) 0.0576(11) 0.0007(10) 0.0132(11) -0.0163(11)
C21 0.0470(10) 0.0531(11) 0.0548(10) -0.0070(9) 0.0053(8) -0.0029(9)
C22 0.0475(10) 0.0519(10) 0.0568(10) -0.0110(9) 0.0098(9) -0.0023(8)
C23 0.0587(13) 0.0619(13) 0.097(2) -0.0086(12) -0.0094(12) 0.0038(11)
C24 0.094(2) 0.074(2) 0.105(2) 0.0078(15) -0.006(2) 0.024(2)
C25 0.107(2) 0.0562(14) 0.102(2) 0.0005(14) 0.031(2) 0.0024(15)
C26 0.092(2) 0.064(2) 0.106(2) -0.0247(14) 0.023(2) -0.0242(14)
C27 0.0651(14) 0.0634(14) 0.0773(13) -0.0168(11) 0.0002(11) -0.0063(11)

loop_
_atom_site_label
_atom_site_type_symbol
_atom_site_fract_x
_atom_site_fract_y
_atom_site_fract_z
_atom_site_U_iso_or_equiv
_atom_site_thermal_displace_type
_atom_site_occupancy
_atom_site_calc_flag
_atom_site_refinement_flags
B1 B 0.0297(2) 0.0297(2) 0.0000 0.0550(8) Uani 1 d S
B2 B 0.1241(2) 0.1241(2) 0.0000 0.0575(8) Uani 1 d S
O1 O 0.05116(10) -0.07484(11) 0.00192(10) 0.0618(4) Uani 1 d .
O2 O 0.11099(11) 0.22000(11) 0.03940(9) 0.0599(4) Uani 1 d .
C11 C -0.04604(15) -0.13290(15) -0.00198(13) 0.0516(4) Uani 1 d .
H11A H -0.05173(15) -0.17795(15) 0.05202(13) 0.062 Uiso 1 calc R
C12 C -0.05156(14) -0.19954(14) -0.08645(12) 0.0483(4) Uani 1 d .
C13 C 0.0040(2) -0.1755(2) -0.16444(14) 0.0626(5) Uani 1 d .
H13A H 0.0497(2) -0.1185(2) -0.16434(14) 0.075 Uiso 1 calc R
C14 C -0.0072(2) -0.2344(2) -0.24214(15) 0.0693(6) Uani 1 d .
H14A H 0.0312(2) -0.2171(2) -0.29401(15) 0.083 Uiso 1 calc R
C15 C -0.0741(2) -0.3181(2) -0.24420(15) 0.0648(6) Uani 1 d .
H15A H -0.0817(2) -0.3576(2) -0.29719(15) 0.078 Uiso 1 calc R
C16 C -0.1297(2) -0.3432(2) -0.1677(2) 0.0701(6) Uani 1 d .
H16A H -0.1757(2) -0.4000(2) -0.1686(2) 0.084 Uiso 1 calc R
C17 C -0.1182(2) -0.2848(2) -0.08876(14) 0.0640(6) Uani 1 d .
H17A H -0.1558(2) -0.3033(2) -0.03675(14) 0.077 Uiso 1 calc R
C21 C 0.21121(15) 0.27397(15) 0.03609(13) 0.0516(4) Uani 1 d .
H21A H 0.24607(15) 0.26704(15) 0.09541(13) 0.062 Uiso 1 calc R
C22 C 0.19906(15) 0.3884(2) 0.01391(13) 0.0521(4) Uani 1 d .
C23 C 0.1208(2) 0.4240(2) -0.0424(2) 0.0724(6) Uani 1 d .
H23A H 0.0710(2) 0.3772(2) -0.0649(2) 0.087 Uiso 1 calc R
C24 C 0.1151(2) 0.5294(2) -0.0661(2) 0.0912(8) Uani 1 d .
H24A H 0.0617(2) 0.5526(2) -0.1044(2) 0.109 Uiso 1 calc R
C25 C 0.1869(3) 0.5988(2) -0.0340(2) 0.0884(8) Uani 1 d .
H25A H 0.1824(3) 0.6695(2) -0.0496(2) 0.106 Uiso 1 calc R
C26 C 0.2659(2) 0.5640(2) 0.0213(2) 0.0874(8) Uani 1 d .
H26A H 0.3161(2) 0.6111(2) 0.0423(2) 0.105 Uiso 1 calc R
C27 C 0.2720(2) 0.4597(2) 0.0464(2) 0.0686(6) Uani 1 d .
H27A H 0.3253(2) 0.4373(2) 0.0852(2) 0.082 Uiso 1 calc R

loop_
_atom_type_symbol
_atom_type_description
_atom_type_scat_dispersion_real
_atom_type_scat_dispersion_imag
_atom_type_scat_source
C C 0.0033 0.0016 'International Tables Vol C Tables 4.2.6.8 and 6.1.1.4'
H H 0.0000 0.0000 'International Tables Vol C Tables 4.2.6.8 and 6.1.1.4'
B B 0.0013 0.0007 'International Tables Vol C Tables 4.2.6.8 and 6.1.1.4'
O O 0.0106 0.0060 'International Tables Vol C Tables 4.2.6.8 and 6.1.1.4'

loop_
_geom_angle_atom_site_label_1
_geom_angle_atom_site_label_2
_geom_angle_atom_site_label_3
_geom_angle
_geom_angle_site_symmetry_1
_geom_angle_site_symmetry_3
O1 B1 O1 113.3(3) 7 .
O1 B1 B2 123.37(13) 7 .
O1 B1 B2 123.37(13) . .
O2 B2 O2 113.6(3) . 7
O2 B2 B1 123.21(13) . .
O2 B2 B1 123.21(13) 7 .
B1 O1 C11 109.2(2) . .
B2 O2 C21 107.6(2) . .
O1 C11 C12 111.23(15) . .
O1 C11 C11 104.04(9) . 7
C12 C11 C11 113.4(2) . 7
C13 C12 C17 118.1(2) . .
C13 C12 C11 122.3(2) . .
C17 C12 C11 119.6(2) . .
C14 C13 C12 120.9(2) . .
C15 C14 C13 120.7(2) . .
C14 C15 C16 119.3(2) . .
C15 C16 C17 120.4(2) . .
C12 C17 C16 120.6(2) . .
O2 C21 C22 112.1(2) . .
O2 C21 C21 103.45(9) . 7
C22 C21 C21 114.0(2) . 7
C23 C22 C27 118.6(2) . .
C23 C22 C21 121.7(2) . .
C27 C22 C21 119.5(2) . .
C22 C23 C24 120.5(2) . .
C25 C24 C23 120.6(3) . .
C24 C25 C26 119.4(3) . .
C25 C26 C27 120.8(2) . .
C26 C27 C22 120.1(2) . .

loop_
_geom_bond_atom_site_label_1
_geom_bond_atom_site_label_2
_geom_bond_distance
_geom_bond_site_symmetry_2
B1 O1 1.359(2) 7
B1 O1 1.359(2) .
B1 B2 1.700(5) .
B2 O2 1.361(2) .
B2 O2 1.361(2) 7
O1 C11 1.443(2) .
O2 C21 1.450(2) .
C11 C12 1.502(3) .
C11 C11 1.565(4) 7
C12 C13 1.378(3) .
C12 C17 1.379(3) .
C13 C14 1.371(3) .
C14 C15 1.364(3) .
C15 C16 1.364(3) .
C16 C17 1.382(3) .
C21 C22 1.501(3) .
C21 C21 1.547(4) 7
C22 C23 1.371(3) .
C22 C27 1.382(3) .
C23 C24 1.388(3) .
C24 C25 1.355(4) .
C25 C26 1.366(4) .
C26 C27 1.380(4) .

loop_
_geom_torsion_atom_site_label_1
_geom_torsion_atom_site_label_2
_geom_torsion_atom_site_label_3
_geom_torsion_atom_site_label_4
_geom_torsion
_geom_torsion_site_symmetry_1
_geom_torsion_site_symmetry_3
_geom_torsion_site_symmetry_4
O2 C21 C21 O2 -20.3(3) . 7 7
O1 C11 C11 O1 5.7(3) . 7 7
O1 B1 B2 O2 31.89(10) . . 7
O1 B1 B2 O2 31.89(10) 7 . .
O1 B1 B2 O2 -148.11(10) . . .
O1 B1 B2 O2 -148.11(10) 7 . 7
